data_2217560
loop_
_publ_author_name
'Thampidas, V. S.'
'Radhakrishnan, T.'
'Pike, Robert D.'

_publ_section_title
Bis{\m-2,2'-[1,1'-(ethane-1,2-diyldinitrilo)diethylidyne]diphenolato-\k^5^<i>O</i>,<i>N</i>,<i>N</i>',<i>O</i>':<i>O</i>}bis[chloridomanganese(III)]
_journal_coeditor_code HY2115
_journal_issue 2
_journal_name_full 'Acta Crystallographica Section E'
_journal_page_first m307
_journal_page_last m307
_journal_paper_doi 10.1107/S1600536808000226
_journal_volume 64
_journal_year 2008
_chemical_formula_iupac '[Mn2 (C18 H18 N2 O2)2 Cl2]'
_chemical_formula_moiety 'C36 H36 Cl2 Mn2 N4 O4'
_chemical_formula_sum 'C36 H36 Cl2 Mn2 N4 O4'
_chemical_formula_weight 769.47
_chemical_name_systematic
;
Bis{\m-2,2'-[1,1'-(ethane-1,2-diyldinitrilo)diethylidyne]diphenolato-
\k^5^O,N,N',O':O}bis[chloridomanganese(III)]
;
_space_group_IT_number 2
_symmetry_cell_setting triclinic
_symmetry_space_group_name_Hall '-P 1'
_symmetry_space_group_name_H-M 'P -1'
_atom_sites_solution_hydrogens geom
_atom_sites_solution_primary direct
_atom_sites_solution_secondary difmap
_audit_creation_method SHELXL-97
_cell_angle_alpha 97.207(2)
_cell_angle_beta 94.701(2)
_cell_angle_gamma 108.081(2)
_cell_formula_units_Z 1
_cell_length_a 7.8261(3)
_cell_length_b 9.8046(3)
_cell_length_c 11.2372(4)
_cell_measurement_reflns_used 2781
_cell_measurement_temperature 100(2)
_cell_measurement_theta_max 71.6
_cell_measurement_theta_min 9.8
_cell_volume 806.49(5)
_computing_cell_refinement 'SAINT-Plus (Bruker, 2004)'
_computing_data_collection 'APEX2 (Bruker, 2004)'
_computing_data_reduction 'SAINT-Plus (Bruker, 2004)'
_computing_molecular_graphics 'ORTEP-3 (Farrugia, 1997)'
_computing_publication_material 'SHELXL97 (Sheldrick, 2008) and PRPKAPPA (Ferguson, 1999)'
_computing_structure_refinement 'SHELXL97 (Sheldrick, 2008)'
_computing_structure_solution 'SHELXS97 (Sheldrick, 2008)'
_diffrn_ambient_temperature 100(2)
_diffrn_measured_fraction_theta_full 0.964
_diffrn_measured_fraction_theta_max 0.964
_diffrn_measurement_device_type 'Bruker SMART APEXII CCD'
_diffrn_measurement_method '\f and \w'
_diffrn_radiation_monochromator graphite
_diffrn_radiation_source 'fine-focus sealed tube'
_diffrn_radiation_type CuK\a
_diffrn_radiation_wavelength 1.54178
_diffrn_reflns_av_R_equivalents 0.0331
_diffrn_reflns_av_sigmaI/netI 0.0304
_diffrn_reflns_limit_h_max 9
_diffrn_reflns_limit_h_min -9
_diffrn_reflns_limit_k_max 11
_diffrn_reflns_limit_k_min -11
_diffrn_reflns_limit_l_max 12
_diffrn_reflns_limit_l_min -13
_diffrn_reflns_number 12822
_diffrn_reflns_theta_full 67.00
_diffrn_reflns_theta_max 67.00
_diffrn_reflns_theta_min 4.00
_exptl_absorpt_coefficient_mu 8.289
_exptl_absorpt_correction_T_max 0.3899
_exptl_absorpt_correction_T_min 0.2049
_exptl_absorpt_correction_type multi-scan
_exptl_absorpt_process_details '(SAINT-Plus; Bruker, 2004)'
_exptl_crystal_colour brown
_exptl_crystal_density_diffrn 1.584
_exptl_crystal_density_method 'not measured'
_exptl_crystal_description prism
_exptl_crystal_F_000 396
_exptl_crystal_size_max 0.28
_exptl_crystal_size_mid 0.14
_exptl_crystal_size_min 0.14
_refine_diff_density_max 0.385
_refine_diff_density_min -0.442
_refine_ls_extinction_method none
_refine_ls_goodness_of_fit_ref 1.102
_refine_ls_hydrogen_treatment constr
_refine_ls_matrix_type full
_refine_ls_number_parameters 219
_refine_ls_number_reflns 2781
_refine_ls_number_restraints 0
_refine_ls_restrained_S_all 1.102
_refine_ls_R_factor_all 0.0322
_refine_ls_R_factor_gt 0.0317
_refine_ls_shift/su_max 0.001
_refine_ls_shift/su_mean 0.000
_refine_ls_structure_factor_coef Fsqd
_refine_ls_weighting_details 'calc w=1/[\s^2^(Fo^2^)+(0.0396P)^2^+1.0982P] where P=(Fo^2^+2Fc^2^)/3'
_refine_ls_weighting_scheme calc
_refine_ls_wR_factor_gt 0.0876
_refine_ls_wR_factor_ref 0.0879
_reflns_number_gt 2733
_reflns_number_total 2781
_reflns_threshold_expression I>2\s(I)
_cod_data_source_file hy2115.cif
_cod_data_source_block I
_cod_database_code 2217560
_cod_database_fobs_code 2217560

loop_
_symmetry_equiv_pos_as_xyz
'x, y, z'
'-x, -y, -z'

loop_
_atom_site_type_symbol
_atom_site_label
_atom_site_fract_x
_atom_site_fract_y
_atom_site_fract_z
_atom_site_U_iso_or_equiv
_atom_site_adp_type
_atom_site_calc_flag
_atom_site_refinement_flags
_atom_site_occupancy
Mn Mn1 0.03321(5) 0.93493(4) 0.13283(3) 0.00849(13) Uani d . 1
Cl Cl1 0.23277(7) 0.82169(6) 0.23406(5) 0.01447(15) Uani d . 1
O O1 0.1568(2) 0.96398(17) -0.00716(14) 0.0108(3) Uani d . 1
O O2 0.1517(2) 1.12309(17) 0.21677(14) 0.0118(3) Uani d . 1
N N1 -0.1287(3) 0.7452(2) 0.04014(18) 0.0107(4) Uani d . 1
N N2 -0.1560(3) 0.9047(2) 0.24675(17) 0.0109(4) Uani d . 1
C C18 0.1226(3) 1.1893(3) 0.3192(2) 0.0114(5) Uani d . 1
C C12 -0.1614(3) 0.9876(3) 0.3457(2) 0.0107(5) Uani d . 1
C C5 0.1437(3) 0.6051(3) -0.1622(2) 0.0137(5) Uani d . 1
H H5 0.0687 0.5063 -0.1770 0.016 Uiso calc R 1
C C7 -0.0921(3) 0.6659(2) -0.0498(2) 0.0112(5) Uani d . 1
C C8 -0.2364(3) 0.5291(3) -0.1141(2) 0.0142(5) Uani d . 1
H H8A -0.2528 0.4528 -0.0634 0.021 Uiso calc R 1
H H8B -0.1993 0.4970 -0.1910 0.021 Uiso calc R 1
H H8C -0.3509 0.5488 -0.1297 0.021 Uiso calc R 1
C C2 0.3629(3) 0.8946(3) -0.1229(2) 0.0119(5) Uani d . 1
H H2 0.4379 0.9934 -0.1109 0.014 Uiso calc R 1
C C1 0.2018(3) 0.8569(2) -0.0705(2) 0.0102(4) Uani d . 1
C C11 -0.3108(3) 0.9334(3) 0.4225(2) 0.0160(5) Uani d . 1
H H11A -0.4250 0.9375 0.3830 0.024 Uiso calc R 1
H H11B -0.2802 0.9946 0.5022 0.024 Uiso calc R 1
H H11C -0.3238 0.8328 0.4321 0.024 Uiso calc R 1
C C9 -0.3112(3) 0.7098(3) 0.0770(2) 0.0135(5) Uani d . 1
H H9A -0.3738 0.6036 0.0577 0.016 Uiso calc R 1
H H9B -0.3829 0.7588 0.0323 0.016 Uiso calc R 1
C C13 -0.0262(3) 1.1327(3) 0.3837(2) 0.0123(5) Uani d . 1
C C14 -0.0442(3) 1.2227(3) 0.4882(2) 0.0158(5) Uani d . 1
H H14 -0.1439 1.1874 0.5315 0.019 Uiso calc R 1
C C6 0.0872(3) 0.7094(3) -0.0912(2) 0.0106(4) Uani d . 1
C C17 0.2500(3) 1.3270(3) 0.3664(2) 0.0141(5) Uani d . 1
H H17 0.3542 1.3622 0.3270 0.017 Uiso calc R 1
C C10 -0.2963(3) 0.7598(3) 0.2119(2) 0.0139(5) Uani d . 1
H H10A -0.4146 0.7652 0.2331 0.017 Uiso calc R 1
H H10B -0.2637 0.6889 0.2569 0.017 Uiso calc R 1
C C3 0.4149(3) 0.7907(3) -0.1920(2) 0.0138(5) Uani d . 1
H H3 0.5247 0.8183 -0.2269 0.017 Uiso calc R 1
C C16 0.2281(3) 1.4120(3) 0.4680(2) 0.0165(5) Uani d . 1
H H16 0.3142 1.5054 0.4963 0.020 Uiso calc R 1
C C4 0.3054(3) 0.6445(3) -0.2101(2) 0.0146(5) Uani d . 1
H H4 0.3426 0.5726 -0.2555 0.018 Uiso calc R 1
C C15 0.0780(4) 1.3594(3) 0.5286(2) 0.0184(5) Uani d . 1
H H15 0.0604 1.4177 0.5976 0.022 Uiso calc R 1

loop_
_atom_site_aniso_label
_atom_site_aniso_U_11
_atom_site_aniso_U_22
_atom_site_aniso_U_33
_atom_site_aniso_U_12
_atom_site_aniso_U_13
_atom_site_aniso_U_23
Mn1 0.0089(2) 0.0085(2) 0.0068(2) 0.00102(14) 0.00293(13) 0.00013(14)
Cl1 0.0154(3) 0.0175(3) 0.0120(3) 0.0072(2) 0.0016(2) 0.0030(2)
O1 0.0127(8) 0.0106(8) 0.0091(8) 0.0036(6) 0.0037(6) 0.0006(6)
O2 0.0130(8) 0.0121(8) 0.0087(8) 0.0018(6) 0.0039(6) 0.0004(6)
N1 0.0095(9) 0.0113(9) 0.0110(10) 0.0017(7) 0.0032(7) 0.0036(8)
N2 0.0104(9) 0.0115(9) 0.0110(10) 0.0028(8) 0.0027(7) 0.0031(8)
C18 0.0136(11) 0.0143(11) 0.0085(11) 0.0074(9) 0.0005(9) 0.0026(9)
C12 0.0108(11) 0.0160(11) 0.0078(11) 0.0072(9) 0.0015(8) 0.0042(9)
C5 0.0182(12) 0.0103(11) 0.0109(11) 0.0027(9) 0.0004(9) 0.0008(9)
C7 0.0159(12) 0.0108(11) 0.0068(11) 0.0040(9) -0.0004(9) 0.0029(9)
C8 0.0142(12) 0.0132(11) 0.0129(12) 0.0017(9) 0.0029(9) 0.0004(9)
C2 0.0119(11) 0.0135(11) 0.0089(11) 0.0027(9) -0.0011(9) 0.0021(9)
C1 0.0121(11) 0.0128(11) 0.0061(10) 0.0052(9) -0.0004(8) 0.0011(9)
C11 0.0154(12) 0.0188(12) 0.0129(12) 0.0037(10) 0.0059(9) 0.0014(10)
C9 0.0094(11) 0.0138(11) 0.0154(12) 0.0012(9) 0.0037(9) 0.0011(9)
C13 0.0139(12) 0.0150(11) 0.0087(11) 0.0056(9) 0.0014(9) 0.0015(9)
C14 0.0166(12) 0.0207(12) 0.0108(12) 0.0064(10) 0.0044(9) 0.0023(10)
C6 0.0117(11) 0.0136(11) 0.0062(10) 0.0041(9) -0.0009(8) 0.0015(9)
C17 0.0143(12) 0.0150(11) 0.0121(11) 0.0029(9) 0.0028(9) 0.0029(9)
C10 0.0119(11) 0.0134(11) 0.0148(12) 0.0005(9) 0.0057(9) 0.0039(9)
C3 0.0117(11) 0.0199(12) 0.0096(11) 0.0049(9) 0.0027(9) 0.0009(9)
C16 0.0194(13) 0.0137(11) 0.0135(12) 0.0028(10) 0.0005(9) -0.0010(10)
C4 0.0169(12) 0.0154(12) 0.0123(12) 0.0078(10) 0.0021(9) -0.0021(9)
C15 0.0242(13) 0.0196(13) 0.0117(12) 0.0089(11) 0.0035(10) -0.0021(10)

loop_
_atom_type_symbol
_atom_type_description
_atom_type_scat_dispersion_real
_atom_type_scat_dispersion_imag
_atom_type_scat_source
C C 0.0181 0.0091 'International Tables Vol C Tables 4.2.6.8 and 6.1.1.4'
H H 0.0000 0.0000 'International Tables Vol C Tables 4.2.6.8 and 6.1.1.4'
N N 0.0311 0.0180 'International Tables Vol C Tables 4.2.6.8 and 6.1.1.4'
O O 0.0492 0.0322 'International Tables Vol C Tables 4.2.6.8 and 6.1.1.4'
Cl Cl 0.3639 0.7018 'International Tables Vol C Tables 4.2.6.8 and 6.1.1.4'
Mn Mn -0.5299 2.8052 'International Tables Vol C Tables 4.2.6.8 and 6.1.1.4'

loop_
_geom_angle_atom_site_label_1
_geom_angle_atom_site_label_2
_geom_angle_atom_site_label_3
_geom_angle_site_symmetry_3
_geom_angle
_geom_angle_publ_flag
O2 Mn1 O1 . 95.14(7) y
O2 Mn1 N1 . 170.58(8) y
O1 Mn1 N1 . 87.86(7) y
O2 Mn1 N2 . 90.36(7) y
O1 Mn1 N2 . 163.69(8) y
N1 Mn1 N2 . 84.44(8) y
O2 Mn1 Cl1 . 95.48(5) y
O1 Mn1 Cl1 . 96.66(5) y
N1 Mn1 Cl1 . 93.03(6) y
N2 Mn1 Cl1 . 98.09(6) y
O2 Mn1 O1 2_575 88.58(6) y
O1 Mn1 O1 2_575 77.02(7) y
N1 Mn1 O1 2_575 83.39(7) y
N2 Mn1 O1 2_575 87.80(7) y
Cl1 Mn1 O1 2_575 172.81(4) y
C1 O1 Mn1 . 121.87(14) ?
C1 O1 Mn1 2_575 112.89(13) ?
Mn1 O1 Mn1 2_575 102.98(7) y
C18 O2 Mn1 . 130.34(15) ?
C7 N1 C9 . 121.6(2) ?
C7 N1 Mn1 . 127.36(16) ?
C9 N1 Mn1 . 110.67(14) ?
C12 N2 C10 . 119.38(19) ?
C12 N2 Mn1 . 129.33(16) ?
C10 N2 Mn1 . 111.08(14) ?
O2 C18 C17 . 116.5(2) ?
O2 C18 C13 . 125.0(2) ?
C17 C18 C13 . 118.5(2) ?
N2 C12 C13 . 121.5(2) ?
N2 C12 C11 . 119.1(2) ?
C13 C12 C11 . 119.4(2) ?
C4 C5 C6 . 121.3(2) ?
C4 C5 H5 . 119.4 ?
C6 C5 H5 . 119.4 ?
N1 C7 C6 . 120.7(2) ?
N1 C7 C8 . 119.9(2) ?
C6 C7 C8 . 119.4(2) ?
C7 C8 H8A . 109.5 ?
C7 C8 H8B . 109.5 ?
H8A C8 H8B . 109.5 ?
C7 C8 H8C . 109.5 ?
H8A C8 H8C . 109.5 ?
H8B C8 H8C . 109.5 ?
C3 C2 C1 . 121.3(2) ?
C3 C2 H2 . 119.4 ?
C1 C2 H2 . 119.4 ?
O1 C1 C2 . 118.2(2) ?
O1 C1 C6 . 122.4(2) ?
C2 C1 C6 . 119.3(2) ?
C12 C11 H11A . 109.5 ?
C12 C11 H11B . 109.5 ?
H11A C11 H11B . 109.5 ?
C12 C11 H11C . 109.5 ?
H11A C11 H11C . 109.5 ?
H11B C11 H11C . 109.5 ?
N1 C9 C10 . 109.25(19) ?
N1 C9 H9A . 109.8 ?
C10 C9 H9A . 109.8 ?
N1 C9 H9B . 109.8 ?
C10 C9 H9B . 109.8 ?
H9A C9 H9B . 108.3 ?
C14 C13 C18 . 117.7(2) ?
C14 C13 C12 . 119.4(2) ?
C18 C13 C12 . 122.9(2) ?
C15 C14 C13 . 122.2(2) ?
C15 C14 H14 . 118.9 ?
C13 C14 H14 . 118.9 ?
C5 C6 C1 . 118.3(2) ?
C5 C6 C7 . 119.8(2) ?
C1 C6 C7 . 121.7(2) ?
C16 C17 C18 . 122.1(2) ?
C16 C17 H17 . 118.9 ?
C18 C17 H17 . 118.9 ?
N2 C10 C9 . 109.88(18) ?
N2 C10 H10A . 109.7 ?
C9 C10 H10A . 109.7 ?
N2 C10 H10B . 109.7 ?
C9 C10 H10B . 109.7 ?
H10A C10 H10B . 108.2 ?
C2 C3 C4 . 119.9(2) ?
C2 C3 H3 . 120.1 ?
C4 C3 H3 . 120.1 ?
C17 C16 C15 . 119.4(2) ?
C17 C16 H16 . 120.3 ?
C15 C16 H16 . 120.3 ?
C5 C4 C3 . 119.9(2) ?
C5 C4 H4 . 120.0 ?
C3 C4 H4 . 120.0 ?
C14 C15 C16 . 119.8(2) ?
C14 C15 H15 . 120.1 ?
C16 C15 H15 . 120.1 ?

loop_
_geom_bond_atom_site_label_1
_geom_bond_atom_site_label_2
_geom_bond_site_symmetry_2
_geom_bond_distance
_geom_bond_publ_flag
Mn1 O2 . 1.8738(16) y
Mn1 O1 . 1.9191(16) y
Mn1 N1 . 1.9964(19) y
Mn1 N2 . 2.0129(19) y
Mn1 Cl1 . 2.4633(6) y
Mn1 O1 2_575 2.4720(16) y
O1 C1 . 1.348(3) ?
O1 Mn1 2_575 2.4720(16) ?
O2 C18 . 1.321(3) ?
N1 C7 . 1.302(3) ?
N1 C9 . 1.469(3) ?
N2 C12 . 1.305(3) ?
N2 C10 . 1.483(3) ?
C18 C17 . 1.413(3) ?
C18 C13 . 1.424(3) ?
C12 C13 . 1.471(3) ?
C12 C11 . 1.513(3) ?
C5 C4 . 1.379(4) ?
C5 C6 . 1.418(3) ?
C5 H5 . 0.9500 ?
C7 C6 . 1.467(3) ?
C7 C8 . 1.510(3) ?
C8 H8A . 0.9800 ?
C8 H8B . 0.9800 ?
C8 H8C . 0.9800 ?
C2 C3 . 1.385(3) ?
C2 C1 . 1.400(3) ?
C2 H2 . 0.9500 ?
C1 C6 . 1.423(3) ?
C11 H11A . 0.9800 ?
C11 H11B . 0.9800 ?
C11 H11C . 0.9800 ?
C9 C10 . 1.517(3) ?
C9 H9A . 0.9900 ?
C9 H9B . 0.9900 ?
C13 C14 . 1.422(3) ?
C14 C15 . 1.378(4) ?
C14 H14 . 0.9500 ?
C17 C16 . 1.382(3) ?
C17 H17 . 0.9500 ?
C10 H10A . 0.9900 ?
C10 H10B . 0.9900 ?
C3 C4 . 1.402(3) ?
C3 H3 . 0.9500 ?
C16 C15 . 1.398(4) ?
C16 H16 . 0.9500 ?
C4 H4 . 0.9500 ?
C15 H15 . 0.9500 ?

loop_
_geom_torsion_atom_site_label_1
_geom_torsion_atom_site_label_2
_geom_torsion_atom_site_label_3
_geom_torsion_atom_site_label_4
_geom_torsion_site_symmetry_1
_geom_torsion_site_symmetry_4
_geom_torsion
O2 Mn1 O1 C1 . . 144.83(16)
N1 Mn1 O1 C1 . . -44.12(17)
N2 Mn1 O1 C1 . . -105.9(3)
Cl1 Mn1 O1 C1 . . 48.69(16)
O1 Mn1 O1 C1 2_575 . -127.83(18)
O2 Mn1 O1 Mn1 . 2_575 -87.35(7)
N1 Mn1 O1 Mn1 . 2_575 83.71(7)
N2 Mn1 O1 Mn1 . 2_575 21.9(3)
Cl1 Mn1 O1 Mn1 . 2_575 176.51(4)
O1 Mn1 O1 Mn1 2_575 2_575 0.0
O1 Mn1 O2 C18 . . 172.36(19)
N2 Mn1 O2 C18 . . 7.7(2)
Cl1 Mn1 O2 C18 . . -90.43(19)
O1 Mn1 O2 C18 2_575 . 95.52(19)
O1 Mn1 N1 C7 . . 25.1(2)
N2 Mn1 N1 C7 . . -169.3(2)
Cl1 Mn1 N1 C7 . . -71.4(2)
O1 Mn1 N1 C7 2_575 . 102.3(2)
O1 Mn1 N1 C9 . . -148.16(15)
N2 Mn1 N1 C9 . . 17.44(15)
Cl1 Mn1 N1 C9 . . 115.28(14)
O1 Mn1 N1 C9 2_575 . -70.98(15)
O2 Mn1 N2 C12 . . -7.3(2)
O1 Mn1 N2 C12 . . -117.2(3)
N1 Mn1 N2 C12 . . -179.4(2)
Cl1 Mn1 N2 C12 . . 88.3(2)
O1 Mn1 N2 C12 2_575 . -95.9(2)
O2 Mn1 N2 C10 . . 178.04(15)
O1 Mn1 N2 C10 . . 68.1(3)
N1 Mn1 N2 C10 . . 5.90(15)
Cl1 Mn1 N2 C10 . . -86.38(15)
O1 Mn1 N2 C10 2_575 . 89.48(15)
Mn1 O2 C18 C17 . . 172.84(15)
Mn1 O2 C18 C13 . . -7.4(3)
C10 N2 C12 C13 . . -179.6(2)
Mn1 N2 C12 C13 . . 6.2(3)
C10 N2 C12 C11 . . 0.2(3)
Mn1 N2 C12 C11 . . -174.11(16)
C9 N1 C7 C6 . . 175.2(2)
Mn1 N1 C7 C6 . . 2.5(3)
C9 N1 C7 C8 . . -3.6(3)
Mn1 N1 C7 C8 . . -176.24(16)
Mn1 O1 C1 C2 . . -145.77(17)
Mn1 O1 C1 C2 2_575 . 90.9(2)
Mn1 O1 C1 C6 . . 37.8(3)
Mn1 O1 C1 C6 2_575 . -85.5(2)
C3 C2 C1 O1 . . -178.2(2)
C3 C2 C1 C6 . . -1.7(3)
C7 N1 C9 C10 . . 149.6(2)
Mn1 N1 C9 C10 . . -36.7(2)
O2 C18 C13 C14 . . -175.6(2)
C17 C18 C13 C14 . . 4.1(3)
O2 C18 C13 C12 . . 3.3(4)
C17 C18 C13 C12 . . -177.0(2)
N2 C12 C13 C14 . . 176.1(2)
C11 C12 C13 C14 . . -3.6(3)
N2 C12 C13 C18 . . -2.9(3)
C11 C12 C13 C18 . . 177.4(2)
C18 C13 C14 C15 . . -1.2(4)
C12 C13 C14 C15 . . 179.8(2)
C4 C5 C6 C1 . . 0.1(3)
C4 C5 C6 C7 . . 175.1(2)
O1 C1 C6 C5 . . 178.0(2)
C2 C1 C6 C5 . . 1.6(3)
O1 C1 C6 C7 . . 3.1(3)
C2 C1 C6 C7 . . -173.3(2)
N1 C7 C6 C5 . . 161.2(2)
C8 C7 C6 C5 . . -20.0(3)
N1 C7 C6 C1 . . -24.0(3)
C8 C7 C6 C1 . . 154.8(2)
O2 C18 C17 C16 . . 175.2(2)
C13 C18 C17 C16 . . -4.5(4)
C12 N2 C10 C9 . . 157.5(2)
Mn1 N2 C10 C9 . . -27.3(2)
N1 C9 C10 N2 . . 41.7(3)
C1 C2 C3 C4 . . -0.1(4)
C18 C17 C16 C15 . . 1.8(4)
C6 C5 C4 C3 . . -1.9(4)
C2 C3 C4 C5 . . 1.9(4)
C13 C14 C15 C16 . . -1.5(4)
C17 C16 C15 C14 . . 1.2(4)
